data_4032866
loop_
_publ_author_name
'Uyanik, Muhammet'
'Yasui, Takeshi'
'Ishihara, Kazuaki'

_publ_section_title
;
 Chiral Hypervalent Organoiodine-Catalyzed Enantioselective Oxidative
 Spirolactonization of Naphthol Derivatives.
;
_journal_issue 22
_journal_name_full 'The Journal of organic chemistry'
_journal_page_first 11946
_journal_page_last 11953
_journal_paper_doi 10.1021/acs.joc.7b01941
_journal_volume 82
_journal_year 2017
_chemical_absolute_configuration (1S,2R,3S,4R)
_chemical_formula_sum 'C13 H13 Br O4'
_chemical_formula_weight 313.14
_chemical_name_common
; 
 (1'S,2'R,3'S,4'R)-3'-bromo-2',4'-dihydroxy-3',4'-dihydro-2'H,3H-spiro[furan-2,1'-naphthalen]-5(4H)-one
;
_chemical_name_systematic
; 
 ? 
;
_space_group_IT_number 19
_symmetry_cell_setting orthorhombic
_symmetry_space_group_name_Hall 'P 2ac 2ab'
_symmetry_space_group_name_H-M 'P 21 21 21'
_atom_sites_solution_hydrogens geom
_atom_sites_solution_primary direct
_atom_sites_solution_secondary difmap
_audit_creation_method SHELXL-97
_cell_angle_alpha 90.00
_cell_angle_beta 90.00
_cell_angle_gamma 90.00
_cell_formula_units_Z 4
_cell_length_a 9.1169(19)
_cell_length_b 10.066(2)
_cell_length_c 13.129(3)
_cell_measurement_reflns_used 2959
_cell_measurement_temperature 173(2)
_cell_measurement_theta_max 28.40
_cell_measurement_theta_min 2.60
_cell_volume 1204.9(4)
_computing_cell_refinement 'Bruker SMART'
_computing_data_collection 'Bruker SMART'
_computing_data_reduction 'Bruker SMART'
_computing_molecular_graphics 'Bruker SHELXTL'
_computing_publication_material 'Bruker SHELXTL'
_computing_structure_refinement 'SHELXL-97 (Sheldrick, 1997)'
_computing_structure_solution 'SHELXS-97 (Sheldrick, 1990)'
_diffrn_ambient_temperature 173(2)
_diffrn_measured_fraction_theta_full 0.994
_diffrn_measured_fraction_theta_max 0.994
_diffrn_measurement_device_type 'CCD area detector'
_diffrn_measurement_method 'phi and omega scan'
_diffrn_radiation_monochromator graphite
_diffrn_radiation_source 'fine-focus sealed tube'
_diffrn_radiation_type MoK\a
_diffrn_radiation_wavelength 0.71073
_diffrn_reflns_av_R_equivalents 0.0176
_diffrn_reflns_av_sigmaI/netI 0.0388
_diffrn_reflns_limit_h_max 12
_diffrn_reflns_limit_h_min -8
_diffrn_reflns_limit_k_max 13
_diffrn_reflns_limit_k_min -12
_diffrn_reflns_limit_l_max 17
_diffrn_reflns_limit_l_min -17
_diffrn_reflns_number 8406
_diffrn_reflns_theta_full 28.35
_diffrn_reflns_theta_max 28.35
_diffrn_reflns_theta_min 2.55
_diffrn_standards_decay_% 0
_exptl_absorpt_coefficient_mu 3.415
_exptl_absorpt_correction_T_max 0.7264
_exptl_absorpt_correction_T_min 0.5483
_exptl_absorpt_correction_type empirical
_exptl_absorpt_process_details 'Bruker SADABS'
_exptl_crystal_colour colorless
_exptl_crystal_density_diffrn 1.726
_exptl_crystal_density_method 'not measured'
_exptl_crystal_description prism
_exptl_crystal_F_000 632
_exptl_crystal_size_max 0.20
_exptl_crystal_size_mid 0.20
_exptl_crystal_size_min 0.10
_refine_diff_density_max 0.416
_refine_diff_density_min -0.205
_refine_diff_density_rms 0.054
_refine_ls_abs_structure_details 'Flack H D (1983), Acta Cryst. A39, 876-881'
_refine_ls_abs_structure_Flack 0.007(6)
_refine_ls_extinction_method none
_refine_ls_goodness_of_fit_ref 1.020
_refine_ls_hydrogen_treatment mixed
_refine_ls_matrix_type full
_refine_ls_number_parameters 215
_refine_ls_number_reflns 2959
_refine_ls_number_restraints 0
_refine_ls_restrained_S_all 1.020
_refine_ls_R_factor_all 0.0199
_refine_ls_R_factor_gt 0.0190
_refine_ls_shift/su_max 0.001
_refine_ls_shift/su_mean 0.000
_refine_ls_structure_factor_coef Fsqd
_refine_ls_weighting_details 'calc w=1/[\s^2^(Fo^2^)+(0.0088P)^2^+0.0000P] where P=(Fo^2^+2Fc^2^)/3'
_refine_ls_weighting_scheme calc
_refine_ls_wR_factor_gt 0.0456
_refine_ls_wR_factor_ref 0.0458
_reflns_number_gt 2842
_reflns_number_total 2959
_reflns_threshold_expression >2sigma(I)
_cod_data_source_file jo7b01941_si_003.cif
_cod_data_source_block tyah1
_cod_depositor_comments 'Adding full bibliography for 4032866--4032867.cif.'
_cod_original_sg_symbol_H-M P212121
_cod_database_code 4032866

loop_
_symmetry_equiv_pos_as_xyz
'x, y, z'
'-x+1/2, -y, z+1/2'
'x+1/2, -y+1/2, -z'
'-x, y+1/2, -z+1/2'

loop_
_atom_site_label
_atom_site_type_symbol
_atom_site_fract_x
_atom_site_fract_y
_atom_site_fract_z
_atom_site_U_iso_or_equiv
_atom_site_adp_type
_atom_site_occupancy
_atom_site_symmetry_multiplicity
_atom_site_calc_flag
C1 C 0.48757(19) 0.76899(16) 0.83197(12) 0.0181(3) Uani 1 1 d
C2 C 0.60529(18) 0.86024(16) 0.78652(12) 0.0185(3) Uani 1 1 d
C3 C 0.71104(19) 0.77691(16) 0.72395(12) 0.0179(3) Uani 1 1 d
C4 C 0.79697(18) 0.68220(17) 0.79048(12) 0.0195(3) Uani 1 1 d
C5 C 0.69241(17) 0.60311(16) 0.85816(11) 0.0184(3) Uani 1 1 d
C6 C 0.7415(2) 0.48203(17) 0.89731(13) 0.0228(3) Uani 1 1 d
C7 C 0.6536(2) 0.40892(17) 0.96244(13) 0.0270(3) Uani 1 1 d
C8 C 0.5179(2) 0.45626(19) 0.99067(13) 0.0282(4) Uani 1 1 d
C9 C 0.4681(2) 0.57602(18) 0.95282(13) 0.0234(4) Uani 1 1 d
C10 C 0.55301(19) 0.64974(16) 0.88492(11) 0.0185(3) Uani 1 1 d
O1 O 0.40687(12) 0.71455(11) 0.74349(8) 0.0179(2) Uani 1 1 d
C11 C 0.26085(18) 0.72145(16) 0.75666(13) 0.0207(3) Uani 1 1 d
C12 C 0.22407(19) 0.79478(18) 0.85282(16) 0.0259(4) Uani 1 1 d
C13 C 0.3707(2) 0.84750(18) 0.89106(14) 0.0245(4) Uani 1 1 d
O2 O 0.17946(13) 0.66947(13) 0.69650(9) 0.0255(3) Uani 1 1 d
O3 O 0.67506(14) 0.92079(13) 0.87137(9) 0.0245(3) Uani 1 1 d
Br1 Br 0.84885(2) 0.891231(17) 0.650339(13) 0.02635(6) Uani 1 1 d
O4 O 0.88107(14) 0.59243(13) 0.73213(10) 0.0271(3) Uani 1 1 d
H1 H 0.660(2) 0.7297(19) 0.6713(14) 0.022(5) Uiso 1 1 d
H2 H 0.861(2) 0.7357(17) 0.8323(12) 0.011(4) Uiso 1 1 d
H3 H 0.373(2) 0.6055(18) 0.9652(11) 0.007(4) Uiso 1 1 d
H4 H 0.161(2) 0.857(2) 0.8345(15) 0.028(5) Uiso 1 1 d
H5 H 0.829(2) 0.452(2) 0.8819(14) 0.024(5) Uiso 1 1 d
H6 H 0.383(2) 0.834(2) 0.9640(16) 0.036(6) Uiso 1 1 d
H7 H 0.451(2) 0.404(2) 1.0366(14) 0.030(5) Uiso 1 1 d
H8 H 0.711(2) 0.981(2) 0.8568(16) 0.026(6) Uiso 1 1 d
H9 H 0.379(2) 0.929(2) 0.8781(15) 0.027(6) Uiso 1 1 d
H10 H 0.557(2) 0.923(2) 0.7464(14) 0.026(5) Uiso 1 1 d
H13 H 0.683(2) 0.327(2) 0.9778(15) 0.029(6) Uiso 1 1 d
H11 H 0.180(2) 0.727(2) 0.8964(15) 0.031(6) Uiso 1 1 d
H12 H 0.955(3) 0.626(3) 0.7221(18) 0.052(8) Uiso 1 1 d

loop_
_atom_site_aniso_label
_atom_site_aniso_U_11
_atom_site_aniso_U_22
_atom_site_aniso_U_33
_atom_site_aniso_U_23
_atom_site_aniso_U_13
_atom_site_aniso_U_12
C1 0.0149(7) 0.0207(8) 0.0188(7) -0.0034(6) 0.0012(6) -0.0002(6)
C2 0.0172(8) 0.0176(8) 0.0206(7) -0.0010(6) -0.0007(6) 0.0001(6)
C3 0.0147(7) 0.0186(7) 0.0204(7) -0.0009(6) 0.0011(6) -0.0029(6)
C4 0.0142(7) 0.0186(8) 0.0258(8) -0.0026(7) -0.0017(6) -0.0011(6)
C5 0.0173(7) 0.0196(7) 0.0183(6) -0.0012(7) -0.0026(5) -0.0013(6)
C6 0.0220(9) 0.0214(9) 0.0250(8) -0.0001(7) -0.0040(7) 0.0010(7)
C7 0.0343(9) 0.0233(9) 0.0233(7) 0.0053(6) -0.0055(7) -0.0015(9)
C8 0.0326(10) 0.0302(10) 0.0217(8) 0.0069(7) -0.0013(7) -0.0065(8)
C9 0.0212(9) 0.0294(9) 0.0197(7) 0.0004(6) 0.0002(7) -0.0019(7)
C10 0.0189(8) 0.0206(8) 0.0160(7) -0.0029(6) -0.0016(6) -0.0018(6)
O1 0.0119(5) 0.0214(6) 0.0204(5) -0.0033(4) -0.0014(4) 0.0006(4)
C11 0.0159(8) 0.0177(8) 0.0285(8) 0.0059(6) 0.0008(7) 0.0019(6)
C12 0.0177(8) 0.0247(8) 0.0352(9) 0.0000(8) 0.0076(8) 0.0042(7)
C13 0.0238(9) 0.0223(8) 0.0273(8) -0.0050(7) 0.0057(7) 0.0027(7)
O2 0.0178(7) 0.0244(6) 0.0343(6) 0.0016(5) -0.0047(5) -0.0021(5)
O3 0.0263(7) 0.0201(6) 0.0271(6) -0.0053(5) -0.0006(5) -0.0065(5)
Br1 0.02155(9) 0.02305(8) 0.03445(9) 0.00258(7) 0.00757(7) -0.00428(7)
O4 0.0185(6) 0.0239(7) 0.0390(7) -0.0020(5) 0.0085(5) 0.0023(5)

loop_
_atom_type_symbol
_atom_type_description
_atom_type_scat_dispersion_real
_atom_type_scat_dispersion_imag
_atom_type_scat_source
C C 0.0033 0.0016 'International Tables Vol C Tables 4.2.6.8 and 6.1.1.4'
H H 0.0000 0.0000 'International Tables Vol C Tables 4.2.6.8 and 6.1.1.4'
O O 0.0106 0.0060 'International Tables Vol C Tables 4.2.6.8 and 6.1.1.4'
Br Br -0.2901 2.4595 'International Tables Vol C Tables 4.2.6.8 and 6.1.1.4'

loop_
_geom_angle_atom_site_label_1
_geom_angle_atom_site_label_2
_geom_angle_atom_site_label_3
_geom_angle
O1 C1 C10 105.27(12)
O1 C1 C2 105.32(12)
C10 C1 C2 112.26(14)
O1 C1 C13 104.00(13)
C10 C1 C13 116.77(14)
C2 C1 C13 111.94(14)
O3 C2 C3 112.14(14)
O3 C2 C1 105.38(12)
C3 C2 C1 108.89(13)
O3 C2 H10 111.3(12)
C3 C2 H10 111.6(12)
C1 C2 H10 107.1(13)
C4 C3 C2 111.39(13)
C4 C3 Br1 108.86(12)
C2 C3 Br1 110.46(11)
C4 C3 H1 110.7(12)
C2 C3 H1 111.0(12)
Br1 C3 H1 104.2(11)
O4 C4 C3 111.82(13)
O4 C4 C5 108.74(14)
C3 C4 C5 109.97(14)
O4 C4 H2 109.7(11)
C3 C4 H2 106.9(10)
C5 C4 H2 109.7(10)
C6 C5 C10 119.43(15)
C6 C5 C4 117.98(15)
C10 C5 C4 122.55(15)
C7 C6 C5 120.41(18)
C7 C6 H5 119.1(14)
C5 C6 H5 120.5(14)
C8 C7 C6 120.17(17)
C8 C7 H13 122.2(14)
C6 C7 H13 117.1(14)
C7 C8 C9 120.05(17)
C7 C8 H7 121.3(12)
C9 C8 H7 118.6(12)
C8 C9 C10 120.81(17)
C8 C9 H3 121.4(11)
C10 C9 H3 117.4(11)
C9 C10 C5 119.08(15)
C9 C10 C1 119.86(16)
C5 C10 C1 120.65(14)
C11 O1 C1 111.85(13)
O2 C11 O1 120.25(16)
O2 C11 C12 128.93(16)
O1 C11 C12 110.79(15)
C11 C12 C13 104.63(14)
C11 C12 H4 105.3(13)
C13 C12 H4 114.8(14)
C11 C12 H11 104.0(12)
C13 C12 H11 114.4(12)
H4 C12 H11 112.3(19)
C12 C13 C1 105.24(14)
C12 C13 H6 112.1(13)
C1 C13 H6 110.1(14)
C12 C13 H9 110.8(16)
C1 C13 H9 109.4(15)
H6 C13 H9 109(2)
C2 O3 H8 110.9(17)
C4 O4 H12 107(2)

loop_
_geom_bond_atom_site_label_1
_geom_bond_atom_site_label_2
_geom_bond_distance
C1 O1 1.4802(19)
C1 C10 1.510(2)
C1 C2 1.534(2)
C1 C13 1.537(2)
C2 O3 1.420(2)
C2 C3 1.519(2)
C2 H10 0.93(2)
C3 C4 1.512(2)
C3 Br1 1.9587(16)
C3 H1 0.96(2)
C4 O4 1.411(2)
C4 C5 1.527(2)
C4 H2 0.967(17)
C5 C6 1.396(2)
C5 C10 1.400(2)
C6 C7 1.384(3)
C6 H5 0.88(2)
C7 C8 1.377(3)
C7 H13 0.89(2)
C8 C9 1.381(3)
C8 H7 1.01(2)
C9 C10 1.395(2)
C9 H3 0.933(18)
O1 C11 1.344(2)
C11 O2 1.203(2)
C11 C12 1.500(3)
C12 C13 1.524(3)
C12 H4 0.88(2)
C12 H11 0.98(2)
C13 H6 0.97(2)
C13 H9 0.84(2)
O3 H8 0.72(2)
O4 H12 0.77(3)

loop_
_geom_torsion_atom_site_label_1
_geom_torsion_atom_site_label_2
_geom_torsion_atom_site_label_3
_geom_torsion_atom_site_label_4
_geom_torsion
O1 C1 C2 O3 175.44(12)
C10 C1 C2 O3 -70.53(16)
C13 C1 C2 O3 63.06(16)
O1 C1 C2 C3 -64.08(16)
C10 C1 C2 C3 49.95(17)
C13 C1 C2 C3 -176.46(14)
O3 C2 C3 C4 50.21(18)
C1 C2 C3 C4 -66.02(17)
O3 C2 C3 Br1 -70.90(15)
C1 C2 C3 Br1 172.88(10)
C2 C3 C4 O4 172.19(14)
Br1 C3 C4 O4 -65.78(15)
C2 C3 C4 C5 51.27(18)
Br1 C3 C4 C5 173.30(11)
O4 C4 C5 C6 35.13(19)
C3 C4 C5 C6 157.88(14)
O4 C4 C5 C10 -147.28(14)
C3 C4 C5 C10 -24.5(2)
C10 C5 C6 C7 -0.3(2)
C4 C5 C6 C7 177.32(15)
C5 C6 C7 C8 -1.2(3)
C6 C7 C8 C9 1.0(3)
C7 C8 C9 C10 0.8(3)
C8 C9 C10 C5 -2.3(2)
C8 C9 C10 C1 170.52(15)
C6 C5 C10 C9 2.0(2)
C4 C5 C10 C9 -175.51(14)
C6 C5 C10 C1 -170.70(14)
C4 C5 C10 C1 11.7(2)
O1 C1 C10 C9 -82.97(17)
C2 C1 C10 C9 162.97(14)
C13 C1 C10 C9 31.8(2)
O1 C1 C10 C5 89.72(17)
C2 C1 C10 C5 -24.3(2)
C13 C1 C10 C5 -155.54(15)
C10 C1 O1 C11 107.90(15)
C2 C1 O1 C11 -133.29(14)
C13 C1 O1 C11 -15.42(17)
C1 O1 C11 O2 -172.55(14)
C1 O1 C11 C12 5.64(19)
O2 C11 C12 C13 -175.27(17)
O1 C11 C12 C13 6.73(19)
C11 C12 C13 C1 -15.61(18)
O1 C1 C13 C12 18.58(17)
C10 C1 C13 C12 -96.88(17)
C2 C1 C13 C12 131.78(15)
